data_7230813
loop_
_publ_author_name
'Tori\'c, Filip'
'Pavlovi\'c, Gordana'
'Paji\'c, Damir'
'Cindri\'c, Marina'
'Zadro, Kre\<so'

_publ_section_title
;
 Tetranuclear Ni4 cubane complexes with high \cT maxima:
 magneto-structural analysis
;
_journal_issue 27
_journal_name_full CrystEngComm
_journal_page_first 3917
_journal_paper_doi 10.1039/C8CE00566D
_journal_volume 20
_journal_year 2018
_chemical_formula_moiety 'C71 H82 N4 Ni4 O12'
_chemical_formula_sum 'C71 H82 N4 Ni4 O12'
_chemical_formula_weight 1418.24
_space_group_crystal_system triclinic
_space_group_IT_number 2
_space_group_name_Hall '-P 1'
_space_group_name_H-M_alt 'P -1'
_symmetry_space_group_name_Hall '-P 1'
_symmetry_space_group_name_H-M 'P -1'
_atom_sites_solution_hydrogens mixed
_audit_creation_method SHELXL-2014/7
_audit_update_record
;
2018-04-10 deposited with the CCDC.
2018-05-24 downloaded from the CCDC.
;
_cell_angle_alpha 87.653(3)
_cell_angle_beta 76.413(3)
_cell_angle_gamma 73.288(3)
_cell_formula_units_Z 2
_cell_length_a 12.2971(5)
_cell_length_b 15.3346(5)
_cell_length_c 18.3875(6)
_cell_measurement_reflns_used 9611
_cell_measurement_temperature 150(2)
_cell_measurement_theta_max 29.0181
_cell_measurement_theta_min 4.1560
_cell_volume 3226.6(2)
_computing_structure_refinement 'SHELXL-2014/7 (Sheldrick, 2014)'
_diffrn_ambient_temperature 150(2)
_diffrn_measured_fraction_theta_full 0.990
_diffrn_measured_fraction_theta_max 0.974
_diffrn_measurement_device_type 'Xcalibur, Sapphire3'
_diffrn_measurement_method '\w scans'
_diffrn_radiation_type MoK\a
_diffrn_radiation_wavelength 0.71073
_diffrn_reflns_av_R_equivalents 0.0750
_diffrn_reflns_av_unetI/netI 0.1496
_diffrn_reflns_Laue_measured_fraction_full 0.990
_diffrn_reflns_Laue_measured_fraction_max 0.974
_diffrn_reflns_limit_h_max 15
_diffrn_reflns_limit_h_min -15
_diffrn_reflns_limit_k_max 16
_diffrn_reflns_limit_k_min -19
_diffrn_reflns_limit_l_max 22
_diffrn_reflns_limit_l_min -23
_diffrn_reflns_number 24139
_diffrn_reflns_point_group_measured_fraction_full 0.990
_diffrn_reflns_point_group_measured_fraction_max 0.974
_diffrn_reflns_theta_full 25.242
_diffrn_reflns_theta_max 26.999
_diffrn_reflns_theta_min 4.164
_diffrn_source 'Enhance (Mo) X-ray Source'
_exptl_absorpt_coefficient_mu 1.216
_exptl_absorpt_correction_T_max 1.00000
_exptl_absorpt_correction_T_min 0.42907
_exptl_absorpt_correction_type multi-scan
_exptl_absorpt_process_details
;
CrysAlisPro, Oxford Diffraction Ltd.,
Version 1.171.34.44.
Empirical absorption correction 
using spherical harmonics,
implemented in SCALE3 ABSPACK 
scaling algorithm.
;
_exptl_crystal_colour 'dark green'
_exptl_crystal_density_diffrn 1.460
_exptl_crystal_description prism
_exptl_crystal_F_000 1488
_exptl_crystal_size_max 0.15
_exptl_crystal_size_mid 0.14
_exptl_crystal_size_min 0.10
_refine_diff_density_max 1.027
_refine_diff_density_min -0.825
_refine_diff_density_rms 0.110
_refine_ls_extinction_method none
_refine_ls_goodness_of_fit_ref 0.992
_refine_ls_hydrogen_treatment mixed
_refine_ls_matrix_type full
_refine_ls_number_parameters 840
_refine_ls_number_reflns 13743
_refine_ls_number_restraints 13
_refine_ls_restrained_S_all 1.004
_refine_ls_R_factor_all 0.1201
_refine_ls_R_factor_gt 0.0651
_refine_ls_shift/su_max 0.001
_refine_ls_shift/su_mean 0.000
_refine_ls_structure_factor_coef Fsqd
_refine_ls_weighting_details 'w=1/[\s^2^(Fo^2^)+(0.0572P)^2^] where P=(Fo^2^+2Fc^2^)/3'
_refine_ls_weighting_scheme calc
_refine_ls_wR_factor_gt 0.1431
_refine_ls_wR_factor_ref 0.1666
_reflns_Friedel_coverage 0.000
_reflns_number_gt 8526
_reflns_number_total 13743
_reflns_threshold_expression 'I > 2\s(I)'
_cod_data_source_file c8ce00566d2.cif
_cod_data_source_block 7
_cod_depositor_comments 'Adding full bibliography for 7230811--7230817.cif.'
_cod_database_code 7230813
_shelx_shelxl_version_number 2014/7
_shelx_space_group_comment
;
The symmetry employed for this shelxl refinement is uniquely defined
by the following loop, which should always be used as a source of
symmetry information in preference to the above space-group names.
They are only intended as comments.
;

loop_
_space_group_symop_operation_xyz
'x, y, z'
'-x, -y, -z'

loop_
_atom_site_label
_atom_site_type_symbol
_atom_site_fract_x
_atom_site_fract_y
_atom_site_fract_z
_atom_site_U_iso_or_equiv
_atom_site_adp_type
_atom_site_occupancy
_atom_site_site_symmetry_order
_atom_site_calc_flag
_atom_site_refinement_flags_posn
_atom_site_refinement_flags_adp
Ni1 Ni 0.10075(5) 0.76005(4) 0.24451(3) 0.01932(16) Uani 1 1 d . .
Ni2 Ni 0.32557(5) 0.77306(4) 0.13625(3) 0.01857(16) Uani 1 1 d . .
Ni3 Ni 0.35677(5) 0.71679(4) 0.29447(3) 0.02026(16) Uani 1 1 d . .
Ni4 Ni 0.19762(5) 0.91070(4) 0.28610(3) 0.02063(16) Uani 1 1 d . .
N11 N 0.0564(3) 0.6694(3) 0.3159(2) 0.0223(9) Uani 1 1 d . .
N21 N 0.3363(3) 0.8768(2) 0.0701(2) 0.0179(8) Uani 1 1 d . .
N31 N 0.3418(3) 0.5993(3) 0.3374(2) 0.0212(9) Uani 1 1 d . .
N41 N 0.2587(3) 1.0101(3) 0.2387(2) 0.0203(9) Uani 1 1 d . .
O11 O 0.0547(3) 0.7120(2) 0.16216(17) 0.0240(8) Uani 1 1 d . .
O12 O 0.1677(3) 0.7918(2) 0.32913(17) 0.0210(7) Uani 1 1 d . .
O13 O -0.0545(3) 0.8612(2) 0.2865(2) 0.0299(8) Uani 1 1 d D .
O21 O 0.4872(3) 0.7024(2) 0.09654(18) 0.0247(8) Uani 1 1 d . .
O22 O 0.1652(2) 0.8589(2) 0.18547(16) 0.0177(7) Uani 1 1 d . .
O23 O 0.2508(3) 0.7198(2) 0.06313(19) 0.0259(8) Uani 1 1 d D .
O31 O 0.3929(3) 0.7584(2) 0.38270(18) 0.0269(8) Uani 1 1 d . .
O32 O 0.2874(2) 0.6794(2) 0.21444(16) 0.0182(7) Uani 1 1 d . .
O33 O 0.5263(3) 0.6553(2) 0.22901(18) 0.0258(8) Uani 1 1 d D .
O41 O 0.0375(3) 0.9890(2) 0.31872(18) 0.0274(8) Uani 1 1 d . .
O42 O 0.3614(2) 0.8317(2) 0.23352(17) 0.0197(7) Uani 1 1 d . .
O43 O 0.2612(3) 0.9276(2) 0.3784(2) 0.0335(9) Uani 1 1 d D .
C11 C 0.0192(4) 0.6382(3) 0.1647(3) 0.0245(11) Uani 1 1 d . .
C12 C 0.0129(4) 0.5802(3) 0.2266(3) 0.0222(11) Uani 1 1 d . .
C13 C -0.0182(4) 0.4993(3) 0.2208(3) 0.0259(11) Uani 1 1 d . .
H13 H -0.0189 0.4594 0.2616 0.031 Uiso 1 1 calc R U
C14 C -0.0472(4) 0.4768(3) 0.1586(3) 0.0312(12) Uani 1 1 d . .
H14 H -0.0662 0.4215 0.1553 0.037 Uiso 1 1 calc R U
C15 C -0.0482(4) 0.5371(3) 0.1001(3) 0.0284(12) Uani 1 1 d . .
H15 H -0.0722 0.5243 0.0572 0.034 Uiso 1 1 calc R U
C16 C -0.0153(4) 0.6144(3) 0.1033(3) 0.0285(12) Uani 1 1 d . .
H16 H -0.0159 0.6536 0.0619 0.034 Uiso 1 1 calc R U
C17 C 0.0322(4) 0.5978(3) 0.2985(3) 0.0223(11) Uani 1 1 d . .
H17 H 0.0265 0.5533 0.3356 0.027 Uiso 1 1 calc R U
C18 C 0.0597(4) 0.6925(3) 0.3893(3) 0.0220(10) Uani 1 1 d . .
C19 C 0.1124(4) 0.7618(3) 0.3935(3) 0.0210(10) Uani 1 1 d . .
C21 C 0.5657(4) 0.7302(3) 0.0467(3) 0.0230(11) Uani 1 1 d . .
C22 C 0.5425(4) 0.8165(3) 0.0116(3) 0.0213(10) Uani 1 1 d . .
C23 C 0.6339(4) 0.8398(3) -0.0396(3) 0.0261(11) Uani 1 1 d . .
H23 H 0.6181 0.8972 -0.0628 0.031 Uiso 1 1 calc R U
C24 C 0.7447(4) 0.7819(4) -0.0569(3) 0.0301(12) Uani 1 1 d . .
H24 H 0.8055 0.7994 -0.0908 0.036 Uiso 1 1 calc R U
C25 C 0.7672(4) 0.6974(4) -0.0244(3) 0.0295(12) Uani 1 1 d . .
H25 H 0.8436 0.6563 -0.0373 0.035 Uiso 1 1 calc R U
C26 C 0.6810(4) 0.6724(3) 0.0260(3) 0.0265(11) Uani 1 1 d . .
H26 H 0.6993 0.6143 0.0477 0.032 Uiso 1 1 calc R U
C27 C 0.4284(4) 0.8838(3) 0.0244(3) 0.0214(10) Uani 1 1 d . .
H27 H 0.4222 0.9376 -0.0039 0.026 Uiso 1 1 calc R U
C28 C 0.2246(4) 0.9407(3) 0.0772(2) 0.0182(10) Uani 1 1 d . .
C29 C 0.1363(4) 0.9256(3) 0.1355(3) 0.0204(10) Uani 1 1 d . .
C31 C 0.3977(4) 0.7131(4) 0.4450(3) 0.0290(12) Uani 1 1 d . .
C32 C 0.3734(4) 0.6275(3) 0.4583(3) 0.0250(11) Uani 1 1 d . .
C33 C 0.3804(4) 0.5872(4) 0.5283(3) 0.0320(13) Uani 1 1 d . .
H33 H 0.3618 0.5312 0.5380 0.038 Uiso 1 1 calc R U
C34 C 0.4127(5) 0.6252(4) 0.5820(3) 0.0413(15) Uani 1 1 d . .
H34 H 0.4167 0.5964 0.6284 0.050 Uiso 1 1 calc R U
C35 C 0.4399(4) 0.7079(4) 0.5678(3) 0.0390(14) Uani 1 1 d . .
H35 H 0.4648 0.7345 0.6043 0.047 Uiso 1 1 calc R U
C36 C 0.4310(4) 0.7505(4) 0.5023(3) 0.0317(12) Uani 1 1 d . .
H36 H 0.4479 0.8074 0.4947 0.038 Uiso 1 1 calc R U
C37 C 0.3462(4) 0.5763(3) 0.4049(3) 0.0272(12) Uani 1 1 d . .
H37 H 0.3300 0.5206 0.4208 0.033 Uiso 1 1 calc R U
C38 C 0.3280(4) 0.5432(3) 0.2834(3) 0.0244(11) Uani 1 1 d . .
C39 C 0.3073(4) 0.5861(3) 0.2166(3) 0.0211(11) Uani 1 1 d . .
C41 C 0.0005(4) 1.0740(3) 0.2996(3) 0.0295(12) Uani 1 1 d . .
C42 C 0.0723(4) 1.1264(3) 0.2610(3) 0.0257(11) Uani 1 1 d . .
C43 C 0.0219(4) 1.2184(3) 0.2435(3) 0.0330(13) Uani 1 1 d . .
H43 H 0.0707 1.2535 0.2180 0.040 Uiso 1 1 calc R U
C44 C -0.0965(5) 1.2563(4) 0.2634(3) 0.0446(15) Uani 1 1 d . .
H44 H -0.1296 1.3178 0.2521 0.054 Uiso 1 1 calc R U
C45 C -0.1682(5) 1.2052(4) 0.2999(4) 0.0525(18) Uani 1 1 d . .
H45 H -0.2504 1.2316 0.3125 0.063 Uiso 1 1 calc R U
C46 C -0.1216(4) 1.1170(4) 0.3181(3) 0.0377(14) Uani 1 1 d . .
H46 H -0.1725 1.0836 0.3438 0.045 Uiso 1 1 calc R U
C47 C 0.1979(4) 1.0932(3) 0.2342(2) 0.0224(10) Uani 1 1 d . .
H47 H 0.2382 1.1355 0.2118 0.027 Uiso 1 1 calc R U
C48 C 0.3833(4) 0.9811(3) 0.2174(2) 0.0199(10) Uani 1 1 d . .
C49 C 0.4337(4) 0.8865(3) 0.2170(2) 0.0192(10) Uani 1 1 d . .
C110 C 0.1077(4) 0.7923(3) 0.4646(3) 0.0275(12) Uani 1 1 d . .
H110 H 0.1401 0.8404 0.4696 0.033 Uiso 1 1 calc R U
C111 C 0.0567(5) 0.7541(4) 0.5284(3) 0.0392(14) Uani 1 1 d . .
H111 H 0.0558 0.7762 0.5761 0.047 Uiso 1 1 calc R U
C112 C 0.0071(5) 0.6845(4) 0.5244(3) 0.0389(14) Uani 1 1 d . .
C113 C 0.0085(5) 0.6546(4) 0.4534(3) 0.0362(13) Uani 1 1 d . .
H113 H -0.0261 0.6077 0.4488 0.043 Uiso 1 1 calc R U
C114 C -0.0484(7) 0.6435(5) 0.5945(3) 0.083(3) Uani 1 1 d . .
H11A H 0.0115 0.6129 0.6214 0.124 Uiso 1 1 calc R U
H11B H -0.0845 0.5993 0.5808 0.124 Uiso 1 1 calc R U
H11C H -0.1083 0.6919 0.6267 0.124 Uiso 1 1 calc R U
C115 C -0.1646(5) 0.8503(5) 0.3165(5) 0.083(3) Uani 1 1 d D .
H11D H -0.1954 0.8407 0.2732 0.100 Uiso 1 1 calc R U
H11E H -0.1514 0.7919 0.3429 0.100 Uiso 1 1 calc R U
C116 C -0.2494(9) 0.9080(10) 0.3611(7) 0.220(8) Uani 1 1 d D U
H11F H -0.2554 0.9676 0.3371 0.264 Uiso 1 1 calc R U
H11G H -0.2207 0.9119 0.4066 0.264 Uiso 1 1 calc R U
C117 C -0.3690(18) 0.905(2) 0.3883(11) 0.392(14) Uani 1 1 d . U
H11H H -0.3965 0.8863 0.3470 0.587 Uiso 1 1 calc R U
H11I H -0.4189 0.9649 0.4081 0.587 Uiso 1 1 calc R U
H11J H -0.3722 0.8602 0.4281 0.587 Uiso 1 1 calc R U
C210 C 0.0222(4) 0.9803(3) 0.1429(3) 0.0255(11) Uani 1 1 d . .
H210 H -0.0389 0.9692 0.1811 0.031 Uiso 1 1 calc R U
C211 C -0.0020(4) 1.0508(3) 0.0945(3) 0.0288(12) Uani 1 1 d . .
H211 H -0.0801 1.0884 0.1006 0.035 Uiso 1 1 calc R U
C212 C 0.0848(4) 1.0684(3) 0.0370(3) 0.0278(12) Uani 1 1 d . .
C213 C 0.1979(4) 1.0113(3) 0.0285(3) 0.0217(10) Uani 1 1 d . .
H213 H 0.2581 1.0207 -0.0113 0.026 Uiso 1 1 calc R U
C214 C 0.0568(5) 1.1448(4) -0.0155(3) 0.0411(15) Uani 1 1 d . .
H21A H 0.1232 1.1377 -0.0587 0.062 Uiso 1 1 calc R U
H21B H 0.0414 1.2031 0.0105 0.062 Uiso 1 1 calc R U
H21C H -0.0123 1.1433 -0.0327 0.062 Uiso 1 1 calc R U
C215 C 0.2689(5) 0.7361(4) -0.0152(3) 0.0372(14) Uani 1 1 d . .
H21D H 0.3533 0.7276 -0.0357 0.045 Uiso 1 1 calc R U
H21E H 0.2279 0.8007 -0.0217 0.045 Uiso 1 1 calc R U
C216 C 0.2296(7) 0.6781(5) -0.0613(5) 0.075(2) Uani 1 1 d . .
H21F H 0.1433 0.6933 -0.0472 0.089 Uiso 1 1 calc R U
H21G H 0.2530 0.6918 -0.1149 0.089 Uiso 1 1 calc R U
C217 C 0.2764(7) 0.5867(7) -0.0517(4) 0.090(3) Uani 1 1 d . .
H21H H 0.2480 0.5520 -0.0837 0.108 Uiso 1 1 calc R U
H21I H 0.2461 0.5729 0.0010 0.108 Uiso 1 1 calc R U
C218 C 0.4112(8) 0.5517(7) -0.0697(6) 0.128(4) Uani 1 1 d . .
H21J H 0.4432 0.5724 -0.1191 0.192 Uiso 1 1 calc R U
H21K H 0.4358 0.4850 -0.0697 0.192 Uiso 1 1 calc R U
H21L H 0.4401 0.5756 -0.0318 0.192 Uiso 1 1 calc R U
C310 C 0.3019(4) 0.5352(3) 0.1586(3) 0.0290(12) Uani 1 1 d . .
H310 H 0.2894 0.5636 0.1131 0.035 Uiso 1 1 calc R U
C311 C 0.3143(4) 0.4438(3) 0.1656(3) 0.0331(13) Uani 1 1 d . .
H311 H 0.3091 0.4099 0.1250 0.040 Uiso 1 1 calc R U
C312 C 0.3344(4) 0.3996(3) 0.2304(3) 0.0349(13) Uani 1 1 d . .
C313 C 0.3413(4) 0.4508(3) 0.2887(3) 0.0310(12) Uani 1 1 d . .
H313 H 0.3554 0.4215 0.3335 0.037 Uiso 1 1 calc R U
C314 C 0.3511(6) 0.2977(4) 0.2361(4) 0.0554(18) Uani 1 1 d . .
H31A H 0.3802 0.2691 0.1859 0.083 Uiso 1 1 calc R U
H31B H 0.2762 0.2866 0.2596 0.083 Uiso 1 1 calc R U
H31C H 0.4076 0.2717 0.2666 0.083 Uiso 1 1 calc R U
C315 C 0.6138(4) 0.5717(3) 0.2354(3) 0.0330(13) Uani 1 1 d . .
H31D H 0.6835 0.5660 0.1938 0.040 Uiso 1 1 calc R U
H31E H 0.5833 0.5195 0.2312 0.040 Uiso 1 1 calc R U
C316 C 0.6480(4) 0.5692(3) 0.3085(3) 0.0308(12) Uani 1 1 d . .
H31F H 0.7073 0.5104 0.3109 0.037 Uiso 1 1 calc R U
H31G H 0.5786 0.5710 0.3493 0.037 Uiso 1 1 calc R U
C317 C 0.6960(5) 0.6448(4) 0.3222(3) 0.0468(16) Uani 1 1 d . .
H31H H 0.6350 0.7037 0.3240 0.056 Uiso 1 1 calc R U
H31I H 0.7625 0.6459 0.2800 0.056 Uiso 1 1 calc R U
C318 C 0.7376(5) 0.6339(5) 0.3966(4) 0.0607(19) Uani 1 1 d . .
H31J H 0.6713 0.6350 0.4387 0.091 Uiso 1 1 calc R U
H31K H 0.7695 0.6840 0.4029 0.091 Uiso 1 1 calc R U
H31L H 0.7981 0.5757 0.3949 0.091 Uiso 1 1 calc R U
C410 C 0.5542(4) 0.8536(3) 0.1984(3) 0.0248(11) Uani 1 1 d . .
H410 H 0.5901 0.7897 0.1976 0.030 Uiso 1 1 calc R U
C411 C 0.6229(4) 0.9116(3) 0.1811(3) 0.0237(11) Uani 1 1 d . .
H411 H 0.7054 0.8871 0.1678 0.028 Uiso 1 1 calc R U
C412 C 0.5736(4) 1.0063(3) 0.1827(3) 0.0239(11) Uani 1 1 d . .
C413 C 0.4557(4) 1.0388(3) 0.1999(3) 0.0237(11) Uani 1 1 d . .
H413 H 0.4208 1.1028 0.2003 0.028 Uiso 1 1 calc R U
C414 C 0.6498(4) 1.0697(4) 0.1684(3) 0.0374(13) Uani 1 1 d . .
H41A H 0.6231 1.1159 0.1331 0.056 Uiso 1 1 calc R U
H41B H 0.7309 1.0347 0.1472 0.056 Uiso 1 1 calc R U
H41C H 0.6450 1.0995 0.2156 0.056 Uiso 1 1 calc R U
C415 C 0.2157(8) 0.9953(4) 0.4368(4) 0.071(2) Uani 1 1 d . .
H41D H 0.2290 0.9670 0.4845 0.085 Uiso 1 1 calc R U
H41E H 0.1304 1.0203 0.4423 0.085 Uiso 1 1 calc R U
C416 C 0.2708(12) 1.0711(7) 0.4221(6) 0.158(6) Uani 1 1 d D .
H41F H 0.2392 1.1162 0.4644 0.189 Uiso 1 1 calc R U
H41G H 0.2549 1.1023 0.3759 0.189 Uiso 1 1 calc R U
C417 C 0.4183(14) 1.0235(8) 0.4122(6) 0.176(7) Uani 1 1 d D .
H41H H 0.4321 0.9935 0.4593 0.212 Uiso 1 1 calc R U
H41I H 0.4469 0.9759 0.3719 0.212 Uiso 1 1 calc R U
C418 C 0.4902(16) 1.0934(11) 0.3934(7) 0.236(9) Uani 1 1 d . .
H41J H 0.4377 1.1553 0.4040 0.354 Uiso 1 1 calc R U
H41K H 0.5304 1.0868 0.3403 0.354 Uiso 1 1 calc R U
H41L H 0.5480 1.0820 0.4240 0.354 Uiso 1 1 calc R U
H13O H -0.027(11) 0.896(7) 0.305(7) 0.283 Uiso 1 1 d D U
H23O H 0.179(3) 0.730(10) 0.068(8) 0.283 Uiso 1 1 d D U
H33O H 0.531(11) 0.665(9) 0.183(2) 0.283 Uiso 1 1 d D U
H43O H 0.310(9) 0.877(5) 0.366(7) 0.283 Uiso 1 1 d D U

loop_
_atom_site_aniso_label
_atom_site_aniso_U_11
_atom_site_aniso_U_22
_atom_site_aniso_U_33
_atom_site_aniso_U_23
_atom_site_aniso_U_13
_atom_site_aniso_U_12
Ni1 0.0236(3) 0.0152(3) 0.0203(3) 0.0052(2) -0.0055(3) -0.0076(3)
Ni2 0.0210(3) 0.0131(3) 0.0215(4) 0.0038(2) -0.0051(3) -0.0049(3)
Ni3 0.0256(3) 0.0133(3) 0.0243(4) 0.0058(2) -0.0097(3) -0.0068(3)
Ni4 0.0253(3) 0.0127(3) 0.0242(4) 0.0036(3) -0.0062(3) -0.0060(3)
N11 0.026(2) 0.017(2) 0.026(2) 0.0060(17) -0.0071(18) -0.0090(18)
N21 0.0207(19) 0.018(2) 0.017(2) 0.0019(16) -0.0064(17) -0.0063(17)
N31 0.022(2) 0.017(2) 0.024(2) 0.0070(17) -0.0066(18) -0.0048(17)
N41 0.027(2) 0.021(2) 0.015(2) 0.0018(16) -0.0062(17) -0.0098(18)
O11 0.0279(17) 0.0235(19) 0.026(2) 0.0105(15) -0.0102(15) -0.0136(15)
O12 0.0261(17) 0.0181(18) 0.0192(18) 0.0031(14) -0.0023(14) -0.0097(14)
O13 0.0246(18) 0.022(2) 0.040(2) 0.0034(16) -0.0031(16) -0.0062(15)
O21 0.0216(16) 0.0171(19) 0.032(2) 0.0052(15) -0.0031(15) -0.0030(14)
O22 0.0205(15) 0.0126(17) 0.0202(18) 0.0053(13) -0.0064(14) -0.0044(13)
O23 0.0344(19) 0.023(2) 0.025(2) 0.0019(15) -0.0114(16) -0.0117(16)
O31 0.040(2) 0.021(2) 0.027(2) 0.0104(15) -0.0159(17) -0.0143(16)
O32 0.0230(16) 0.0116(17) 0.0192(18) 0.0026(13) -0.0032(14) -0.0054(13)
O33 0.0255(17) 0.0156(19) 0.034(2) 0.0070(15) -0.0083(16) -0.0020(14)
O41 0.0304(18) 0.020(2) 0.026(2) 0.0020(15) 0.0012(16) -0.0051(15)
O42 0.0235(16) 0.0118(17) 0.0283(19) 0.0059(13) -0.0115(15) -0.0086(14)
O43 0.052(2) 0.030(2) 0.024(2) 0.0004(16) -0.0135(18) -0.0163(18)
C11 0.019(2) 0.023(3) 0.033(3) 0.007(2) -0.005(2) -0.010(2)
C12 0.021(2) 0.023(3) 0.024(3) 0.004(2) -0.003(2) -0.009(2)
C13 0.031(3) 0.021(3) 0.025(3) 0.006(2) -0.002(2) -0.010(2)
C14 0.038(3) 0.021(3) 0.038(3) 0.001(2) -0.006(3) -0.016(2)
C15 0.025(3) 0.032(3) 0.032(3) -0.001(2) -0.007(2) -0.014(2)
C16 0.034(3) 0.028(3) 0.031(3) 0.007(2) -0.015(2) -0.015(2)
C17 0.027(2) 0.015(3) 0.022(3) 0.005(2) -0.001(2) -0.006(2)
C18 0.023(2) 0.018(3) 0.022(3) 0.003(2) -0.001(2) -0.004(2)
C19 0.021(2) 0.018(3) 0.018(3) 0.001(2) -0.001(2) 0.000(2)
C21 0.024(2) 0.025(3) 0.025(3) 0.001(2) -0.010(2) -0.011(2)
C22 0.027(2) 0.023(3) 0.015(3) 0.001(2) -0.006(2) -0.008(2)
C23 0.033(3) 0.027(3) 0.020(3) 0.007(2) -0.008(2) -0.012(2)
C24 0.024(3) 0.043(4) 0.024(3) 0.005(2) -0.003(2) -0.013(2)
C25 0.026(3) 0.039(3) 0.022(3) 0.004(2) -0.003(2) -0.008(2)
C26 0.033(3) 0.024(3) 0.017(3) 0.003(2) -0.003(2) -0.001(2)
C27 0.026(2) 0.021(3) 0.023(3) 0.009(2) -0.008(2) -0.013(2)
C28 0.028(2) 0.009(2) 0.019(3) 0.0012(18) -0.009(2) -0.004(2)
C29 0.029(3) 0.014(3) 0.021(3) 0.0047(19) -0.011(2) -0.006(2)
C31 0.025(3) 0.031(3) 0.030(3) 0.009(2) -0.011(2) -0.005(2)
C32 0.023(2) 0.019(3) 0.027(3) 0.010(2) -0.004(2) 0.001(2)
C33 0.040(3) 0.026(3) 0.024(3) 0.007(2) -0.008(2) -0.001(3)
C34 0.049(3) 0.042(4) 0.022(3) 0.011(3) -0.003(3) 0.000(3)
C35 0.035(3) 0.049(4) 0.032(3) 0.001(3) -0.013(3) -0.007(3)
C36 0.034(3) 0.029(3) 0.031(3) 0.003(2) -0.011(2) -0.005(2)
C37 0.027(3) 0.020(3) 0.032(3) 0.009(2) -0.006(2) -0.005(2)
C38 0.025(2) 0.011(3) 0.036(3) 0.005(2) -0.008(2) -0.002(2)
C39 0.020(2) 0.007(2) 0.036(3) 0.001(2) -0.008(2) -0.0035(19)
C41 0.036(3) 0.016(3) 0.032(3) -0.002(2) -0.004(2) -0.004(2)
C42 0.031(3) 0.019(3) 0.024(3) 0.000(2) -0.004(2) -0.004(2)
C43 0.036(3) 0.012(3) 0.041(3) 0.000(2) 0.001(3) 0.001(2)
C44 0.045(3) 0.023(3) 0.048(4) 0.009(3) 0.003(3) 0.004(3)
C45 0.028(3) 0.031(4) 0.077(5) 0.007(3) 0.009(3) 0.006(3)
C46 0.027(3) 0.026(3) 0.045(4) 0.000(3) 0.011(3) 0.001(2)
C47 0.034(3) 0.016(3) 0.019(3) 0.0030(19) -0.007(2) -0.009(2)
C48 0.027(2) 0.019(3) 0.017(3) 0.0022(19) -0.009(2) -0.010(2)
C49 0.033(3) 0.022(3) 0.008(2) 0.0047(18) -0.008(2) -0.014(2)
C110 0.033(3) 0.025(3) 0.023(3) 0.000(2) -0.001(2) -0.010(2)
C111 0.061(4) 0.044(4) 0.017(3) -0.002(2) -0.007(3) -0.023(3)
C112 0.053(4) 0.037(4) 0.029(3) 0.004(3) -0.004(3) -0.022(3)
C113 0.048(3) 0.027(3) 0.038(3) 0.011(2) -0.011(3) -0.019(3)
C114 0.156(8) 0.080(6) 0.031(4) 0.016(4) -0.004(4) -0.078(6)
C115 0.037(4) 0.064(6) 0.142(8) -0.026(5) 0.003(5) -0.021(4)
C116 0.128(9) 0.292(17) 0.224(14) -0.212(13) 0.128(9) -0.143(11)
C117 0.265(18) 0.75(4) 0.26(2) 0.06(3) -0.017(16) -0.35(3)
C210 0.021(2) 0.023(3) 0.034(3) 0.006(2) -0.009(2) -0.007(2)
C211 0.023(2) 0.030(3) 0.034(3) 0.007(2) -0.011(2) -0.006(2)
C212 0.028(3) 0.022(3) 0.040(3) 0.010(2) -0.019(2) -0.010(2)
C213 0.027(2) 0.019(3) 0.019(3) 0.006(2) -0.007(2) -0.007(2)
C214 0.041(3) 0.037(4) 0.051(4) 0.026(3) -0.024(3) -0.013(3)
C215 0.047(3) 0.047(4) 0.024(3) -0.003(3) -0.010(3) -0.022(3)
C216 0.070(5) 0.060(6) 0.097(7) -0.001(5) -0.018(5) -0.024(4)
C217 0.075(6) 0.137(9) 0.058(6) 0.002(6) -0.011(5) -0.035(6)
C218 0.086(7) 0.129(9) 0.172(11) -0.056(8) -0.016(7) -0.039(7)
C310 0.029(3) 0.021(3) 0.039(3) 0.003(2) -0.013(2) -0.006(2)
C311 0.039(3) 0.012(3) 0.048(4) -0.007(2) -0.014(3) -0.004(2)
C312 0.031(3) 0.015(3) 0.054(4) -0.002(3) -0.003(3) -0.005(2)
C313 0.038(3) 0.017(3) 0.042(3) 0.013(2) -0.012(3) -0.014(2)
C314 0.077(5) 0.017(3) 0.079(5) 0.003(3) -0.024(4) -0.019(3)
C315 0.034(3) 0.020(3) 0.040(3) 0.006(2) -0.007(3) -0.001(2)
C316 0.025(3) 0.027(3) 0.037(3) 0.006(2) -0.008(2) -0.001(2)
C317 0.040(3) 0.051(4) 0.055(4) 0.016(3) -0.020(3) -0.017(3)
C318 0.058(4) 0.072(5) 0.059(5) 0.007(4) -0.026(4) -0.020(4)
C410 0.024(2) 0.018(3) 0.033(3) 0.003(2) -0.010(2) -0.005(2)
C411 0.021(2) 0.025(3) 0.024(3) 0.003(2) -0.002(2) -0.007(2)
C412 0.028(3) 0.033(3) 0.015(3) 0.003(2) -0.003(2) -0.018(2)
C413 0.036(3) 0.016(3) 0.024(3) 0.005(2) -0.012(2) -0.010(2)
C414 0.041(3) 0.031(3) 0.045(4) 0.003(3) -0.009(3) -0.019(3)
C415 0.132(7) 0.038(4) 0.054(5) -0.008(3) -0.038(5) -0.028(4)
C416 0.285(17) 0.111(10) 0.158(11) 0.018(8) -0.168(12) -0.089(10)
C417 0.37(2) 0.147(12) 0.122(9) 0.065(8) -0.139(13) -0.190(14)
C418 0.42(2) 0.32(2) 0.140(11) 0.103(12) -0.149(14) -0.31(2)

loop_
_atom_type_symbol
_atom_type_description
_atom_type_scat_dispersion_real
_atom_type_scat_dispersion_imag
_atom_type_scat_source
C C 0.0033 0.0016 'International Tables Vol C Tables 4.2.6.8 and 6.1.1.4'
H H 0.0000 0.0000 'International Tables Vol C Tables 4.2.6.8 and 6.1.1.4'
Ni Ni 0.3393 1.1124 'International Tables Vol C Tables 4.2.6.8 and 6.1.1.4'
N N 0.0061 0.0033 'International Tables Vol C Tables 4.2.6.8 and 6.1.1.4'
O O 0.0106 0.0060 'International Tables Vol C Tables 4.2.6.8 and 6.1.1.4'

loop_
_geom_angle_atom_site_label_1
_geom_angle_atom_site_label_2
_geom_angle_atom_site_label_3
_geom_angle
O11 Ni1 N11 93.63(14)
O11 Ni1 O12 171.43(12)
N11 Ni1 O12 82.88(14)
O11 Ni1 O22 97.56(12)
N11 Ni1 O22 168.37(13)
O12 Ni1 O22 85.61(12)
O11 Ni1 O13 98.69(13)
N11 Ni1 O13 93.20(15)
O12 Ni1 O13 89.34(13)
O22 Ni1 O13 88.28(13)
O11 Ni1 O32 96.36(12)
N11 Ni1 O32 93.11(13)
O12 Ni1 O32 76.09(11)
O22 Ni1 O32 82.51(11)
O13 Ni1 O32 163.26(12)
O21 Ni2 N21 94.31(14)
O21 Ni2 O22 171.84(12)
N21 Ni2 O22 83.42(13)
O21 Ni2 O32 95.28(12)
N21 Ni2 O32 170.25(13)
O22 Ni2 O32 86.84(11)
O21 Ni2 O23 97.37(13)
N21 Ni2 O23 90.88(13)
O22 Ni2 O23 90.52(12)
O32 Ni2 O23 89.60(12)
O21 Ni2 O42 94.98(12)
N21 Ni2 O42 95.86(13)
O22 Ni2 O42 77.50(11)
O32 Ni2 O42 81.59(11)
O23 Ni2 O42 165.44(12)
O31 Ni3 N31 94.48(14)
O31 Ni3 O32 169.11(13)
N31 Ni3 O32 82.93(14)
O31 Ni3 O42 96.30(12)
N31 Ni3 O42 169.15(14)
O32 Ni3 O42 86.25(11)
O31 Ni3 O33 101.05(13)
N31 Ni3 O33 92.30(14)
O32 Ni3 O33 89.63(12)
O42 Ni3 O33 86.87(12)
O31 Ni3 O12 93.57(12)
N31 Ni3 O12 96.08(13)
O32 Ni3 O12 76.26(11)
O42 Ni3 O12 82.02(11)
O33 Ni3 O12 162.52(12)
O41 Ni4 N41 94.06(14)
O41 Ni4 O12 97.25(13)
N41 Ni4 O12 168.68(14)
O41 Ni4 O42 170.15(13)
N41 Ni4 O42 82.50(14)
O12 Ni4 O42 86.41(12)
O41 Ni4 O43 99.51(14)
N41 Ni4 O43 88.06(14)
O12 Ni4 O43 89.65(13)
O42 Ni4 O43 89.62(13)
O41 Ni4 O22 93.68(12)
N41 Ni4 O22 97.65(13)
O12 Ni4 O22 82.09(11)
O42 Ni4 O22 77.71(11)
O43 Ni4 O22 165.23(12)
C17 N11 C18 124.6(4)
C17 N11 Ni1 125.2(3)
C18 N11 Ni1 110.1(3)
C27 N21 C28 124.0(4)
C27 N21 Ni2 125.4(3)
C28 N21 Ni2 110.5(3)
C37 N31 C38 124.5(4)
C37 N31 Ni3 124.7(4)
C38 N31 Ni3 110.7(3)
C47 N41 C48 123.0(4)
C47 N41 Ni4 125.8(3)
C48 N41 Ni4 110.7(3)
C11 O11 Ni1 125.3(3)
C19 O12 Ni4 139.1(3)
C19 O12 Ni1 107.3(3)
Ni4 O12 Ni1 97.13(12)
C19 O12 Ni3 113.1(3)
Ni4 O12 Ni3 91.72(12)
Ni1 O12 Ni3 103.33(13)
C115 O13 Ni1 127.7(4)
C115 O13 H13O 123(10)
Ni1 O13 H13O 99(9)
C21 O21 Ni2 125.7(3)
C29 O22 Ni2 107.4(3)
C29 O22 Ni1 139.8(3)
Ni2 O22 Ni1 96.01(12)
C29 O22 Ni4 113.0(3)
Ni2 O22 Ni4 102.66(11)
Ni1 O22 Ni4 92.38(11)
C215 O23 Ni2 124.1(3)
C215 O23 H23O 92(10)
Ni2 O23 H23O 124(10)
C31 O31 Ni3 125.3(3)
C39 O32 Ni3 107.7(2)
C39 O32 Ni2 136.9(3)
Ni3 O32 Ni2 97.33(12)
C39 O32 Ni1 115.0(2)
Ni3 O32 Ni1 104.13(13)
Ni2 O32 Ni1 91.02(11)
C315 O33 Ni3 132.7(3)
C315 O33 H33O 108(9)
Ni3 O33 H33O 112(9)
C41 O41 Ni4 124.8(3)
C49 O42 Ni3 136.4(3)
C49 O42 Ni4 108.2(3)
Ni3 O42 Ni4 96.70(13)
C49 O42 Ni2 116.1(3)
Ni3 O42 Ni2 92.01(11)
Ni4 O42 Ni2 101.91(11)
C415 O43 Ni4 130.0(4)
C415 O43 H43O 142(9)
Ni4 O43 H43O 87(9)
O11 C11 C16 119.1(4)
O11 C11 C12 124.4(4)
C16 C11 C12 116.6(4)
C13 C12 C11 119.3(4)
C13 C12 C17 115.3(4)
C11 C12 C17 125.4(4)
C14 C13 C12 122.2(5)
C14 C13 H13 118.9
C12 C13 H13 118.9
C13 C14 C15 118.0(5)
C13 C14 H14 121.0
C15 C14 H14 121.0
C16 C15 C14 121.0(5)
C16 C15 H15 119.5
C14 C15 H15 119.5
C15 C16 C11 122.7(5)
C15 C16 H16 118.7
C11 C16 H16 118.7
N11 C17 C12 124.8(4)
N11 C17 H17 117.6
C12 C17 H17 117.6
C113 C18 C19 121.5(5)
C113 C18 N11 123.2(5)
C19 C18 N11 115.1(4)
O12 C19 C110 124.3(4)
O12 C19 C18 118.8(4)
C110 C19 C18 116.9(5)
O21 C21 C26 119.0(4)
O21 C21 C22 124.4(4)
C26 C21 C22 116.6(4)
C23 C22 C21 119.5(4)
C23 C22 C27 116.1(4)
C21 C22 C27 124.4(4)
C24 C23 C22 121.6(5)
C24 C23 H23 119.2
C22 C23 H23 119.2
C23 C24 C25 119.2(5)
C23 C24 H24 120.4
C25 C24 H24 120.4
C26 C25 C24 120.9(5)
C26 C25 H25 119.6
C24 C25 H25 119.6
C25 C26 C21 122.1(5)
C25 C26 H26 118.9
C21 C26 H26 118.9
N21 C27 C22 125.6(4)
N21 C27 H27 117.2
C22 C27 H27 117.2
C213 C28 C29 119.8(4)
C213 C28 N21 124.6(4)
C29 C28 N21 115.4(4)
O22 C29 C210 121.6(4)
O22 C29 C28 119.0(4)
C210 C29 C28 119.4(4)
O31 C31 C36 118.3(5)
O31 C31 C32 124.4(5)
C36 C31 C32 117.3(4)
C33 C32 C31 118.4(5)
C33 C32 C37 116.4(5)
C31 C32 C37 125.1(4)
C34 C33 C32 122.6(5)
C34 C33 H33 118.7
C32 C33 H33 118.7
C33 C34 C35 118.7(5)
C33 C34 H34 120.6
C35 C34 H34 120.6
C36 C35 C34 120.7(5)
C36 C35 H35 119.6
C34 C35 H35 119.6
C35 C36 C31 122.2(5)
C35 C36 H36 118.9
C31 C36 H36 118.9
N31 C37 C32 125.6(5)
N31 C37 H37 117.2
C32 C37 H37 117.2
C313 C38 N31 125.6(4)
C313 C38 C39 118.7(5)
N31 C38 C39 115.5(4)
C310 C39 O32 122.9(4)
C310 C39 C38 119.5(4)
O32 C39 C38 117.5(4)
O41 C41 C42 125.4(4)
O41 C41 C46 117.8(5)
C42 C41 C46 116.8(5)
C41 C42 C43 120.3(4)
C41 C42 C47 124.9(4)
C43 C42 C47 114.8(4)
C44 C43 C42 120.2(5)
C44 C43 H43 119.9
C42 C43 H43 119.9
C43 C44 C45 120.2(5)
C43 C44 H44 119.9
C45 C44 H44 119.9
C46 C45 C44 120.6(5)
C46 C45 H45 119.7
C44 C45 H45 119.7
C45 C46 C41 121.9(5)
C45 C46 H46 119.1
C41 C46 H46 119.1
N41 C47 C42 124.4(4)
N41 C47 H47 117.8
C42 C47 H47 117.8
C49 C48 C413 119.6(4)
C49 C48 N41 114.9(4)
C413 C48 N41 125.5(4)
O42 C49 C410 123.5(4)
O42 C49 C48 118.5(4)
C410 C49 C48 118.1(4)
C111 C110 C19 121.4(5)
C111 C110 H110 119.3
C19 C110 H110 119.3
C112 C111 C110 121.7(5)
C112 C111 H111 119.1
C110 C111 H111 119.1
C111 C112 C113 117.6(5)
C111 C112 C114 121.1(5)
C113 C112 C114 121.3(5)
C18 C113 C112 120.9(5)
C18 C113 H113 119.6
C112 C113 H113 119.6
C112 C114 H11A 109.5
C112 C114 H11B 109.5
H11A C114 H11B 109.5
C112 C114 H11C 109.5
H11A C114 H11C 109.5
H11B C114 H11C 109.5
C116 C115 O13 125.2(7)
C116 C115 H11D 106.0
O13 C115 H11D 106.0
C116 C115 H11E 106.0
O13 C115 H11E 106.0
H11D C115 H11E 106.3
C115 C116 C117 127.6(14)
C115 C116 H11F 105.4
C117 C116 H11F 105.4
C115 C116 H11G 105.4
C117 C116 H11G 105.4
H11F C116 H11G 106.0
C116 C117 H11H 109.5
C116 C117 H11I 109.5
H11H C117 H11I 109.5
C116 C117 H11J 109.5
H11H C117 H11J 109.5
H11I C117 H11J 109.5
C211 C210 C29 119.8(5)
C211 C210 H210 120.1
C29 C210 H210 120.1
C210 C211 C212 121.9(4)
C210 C211 H211 119.1
C212 C211 H211 119.1
C213 C212 C211 117.8(4)
C213 C212 C214 120.9(5)
C211 C212 C214 121.2(4)
C212 C213 C28 121.2(5)
C212 C213 H213 119.4
C28 C213 H213 119.4
C212 C214 H21A 109.5
C212 C214 H21B 109.5
H21A C214 H21B 109.5
C212 C214 H21C 109.5
H21A C214 H21C 109.5
H21B C214 H21C 109.5
O23 C215 C216 116.8(5)
O23 C215 H21D 108.1
C216 C215 H21D 108.1
O23 C215 H21E 108.1
C216 C215 H21E 108.1
H21D C215 H21E 107.3
C217 C216 C215 112.0(7)
C217 C216 H21F 109.2
C215 C216 H21F 109.2
C217 C216 H21G 109.2
C215 C216 H21G 109.2
H21F C216 H21G 107.9
C216 C217 C218 115.9(8)
C216 C217 H21H 108.3
C218 C217 H21H 108.3
C216 C217 H21I 108.3
C218 C217 H21I 108.3
H21H C217 H21I 107.4
C217 C218 H21J 109.5
C217 C218 H21K 109.5
H21J C218 H21K 109.5
C217 C218 H21L 109.5
H21J C218 H21L 109.5
H21K C218 H21L 109.5
C311 C310 C39 120.5(5)
C311 C310 H310 119.7
C39 C310 H310 119.7
C310 C311 C312 121.5(5)
C310 C311 H311 119.3
C312 C311 H311 119.3
C311 C312 C313 118.0(5)
C311 C312 C314 120.5(5)
C313 C312 C314 121.5(5)
C38 C313 C312 121.7(5)
C38 C313 H313 119.1
C312 C313 H313 119.1
C312 C314 H31A 109.5
C312 C314 H31B 109.5
H31A C314 H31B 109.5
C312 C314 H31C 109.5
H31A C314 H31C 109.5
H31B C314 H31C 109.5
O33 C315 C316 111.1(4)
O33 C315 H31D 109.4
C316 C315 H31D 109.4
O33 C315 H31E 109.4
C316 C315 H31E 109.4
H31D C315 H31E 108.0
C315 C316 C317 115.1(5)
C315 C316 H31F 108.5
C317 C316 H31F 108.5
C315 C316 H31G 108.5
C317 C316 H31G 108.5
H31F C316 H31G 107.5
C316 C317 C318 112.1(5)
C316 C317 H31H 109.2
C318 C317 H31H 109.2
C316 C317 H31I 109.2
C318 C317 H31I 109.2
H31H C317 H31I 107.9
C317 C318 H31J 109.5
C317 C318 H31K 109.5
H31J C318 H31K 109.5
C317 C318 H31L 109.5
H31J C318 H31L 109.5
H31K C318 H31L 109.5
C411 C410 C49 121.1(4)
C411 C410 H410 119.4
C49 C410 H410 119.4
C410 C411 C412 121.4(4)
C410 C411 H411 119.3
C412 C411 H411 119.3
C413 C412 C411 117.8(4)
C413 C412 C414 121.3(5)
C411 C412 C414 120.9(4)
C412 C413 C48 122.1(4)
C412 C413 H413 119.0
C48 C413 H413 119.0
C412 C414 H41A 109.5
C412 C414 H41B 109.5
H41A C414 H41B 109.5
C412 C414 H41C 109.5
H41A C414 H41C 109.5
H41B C414 H41C 109.5
O43 C415 C416 112.1(7)
O43 C415 H41D 109.2
C416 C415 H41D 109.2
O43 C415 H41E 109.2
C416 C415 H41E 109.2
H41D C415 H41E 107.9
C415 C416 C417 107.0(8)
C415 C416 H41F 110.3
C417 C416 H41F 110.3
C415 C416 H41G 110.3
C417 C416 H41G 110.3
H41F C416 H41G 108.6
C418 C417 C416 113.8(11)
C418 C417 H41H 108.8
C416 C417 H41H 108.8
C418 C417 H41I 108.8
C416 C417 H41I 108.8
H41H C417 H41I 107.7
C417 C418 H41J 109.5
C417 C418 H41K 109.5
H41J C418 H41K 109.5
C417 C418 H41L 109.5
H41J C418 H41L 109.5
H41K C418 H41L 109.5

loop_
_geom_bond_atom_site_label_1
_geom_bond_atom_site_label_2
_geom_bond_distance
Ni1 O11 1.973(3)
Ni1 N11 1.976(4)
Ni1 O12 2.057(3)
Ni1 O22 2.062(3)
Ni1 O13 2.086(3)
Ni1 O32 2.221(3)
Ni2 O21 1.950(3)
Ni2 N21 1.978(4)
Ni2 O22 2.051(3)
Ni2 O32 2.062(3)
Ni2 O23 2.103(3)
Ni2 O42 2.221(3)
Ni3 O31 1.955(3)
Ni3 N31 1.978(4)
Ni3 O32 2.040(3)
Ni3 O42 2.057(3)
Ni3 O33 2.113(3)
Ni3 O12 2.227(3)
Ni4 O41 1.955(3)
Ni4 N41 1.972(4)
Ni4 O12 2.053(3)
Ni4 O42 2.058(3)
Ni4 O43 2.082(3)
Ni4 O22 2.205(3)
N11 C17 1.288(6)
N11 C18 1.423(6)
N21 C27 1.271(5)
N21 C28 1.419(5)
N31 C37 1.285(6)
N31 C38 1.409(6)
N41 C47 1.289(5)
N41 C48 1.428(6)
O11 C11 1.320(5)
O12 C19 1.353(5)
O13 C115 1.392(7)
O13 H13O 0.83(2)
O21 C21 1.319(5)
O22 C29 1.373(5)
O23 C215 1.428(6)
O23 H23O 0.83(2)
O31 C31 1.319(5)
O32 C39 1.382(5)
O33 C315 1.438(5)
O33 H33O 0.84(2)
O41 C41 1.314(5)
O42 C49 1.368(5)
O43 C415 1.421(7)
O43 H43O 0.84(2)
C11 C16 1.391(6)
C11 C12 1.417(6)
C12 C13 1.415(6)
C12 C17 1.445(6)
C13 C14 1.359(6)
C13 H13 0.9500
C14 C15 1.390(7)
C14 H14 0.9500
C15 C16 1.367(7)
C15 H15 0.9500
C16 H16 0.9500
C17 H17 0.9500
C18 C113 1.389(7)
C18 C19 1.407(6)
C19 C110 1.390(6)
C21 C26 1.411(6)
C21 C22 1.432(6)
C22 C23 1.409(6)
C22 C27 1.457(6)
C23 C24 1.367(6)
C23 H23 0.9500
C24 C25 1.386(7)
C24 H24 0.9500
C25 C26 1.369(7)
C25 H25 0.9500
C26 H26 0.9500
C27 H27 0.9500
C28 C213 1.392(6)
C28 C29 1.400(6)
C29 C210 1.390(6)
C31 C36 1.412(7)
C31 C32 1.428(7)
C32 C33 1.414(6)
C32 C37 1.437(7)
C33 C34 1.356(7)
C33 H33 0.9500
C34 C35 1.402(8)
C34 H34 0.9500
C35 C36 1.359(7)
C35 H35 0.9500
C36 H36 0.9500
C37 H37 0.9500
C38 C313 1.382(6)
C38 C39 1.411(6)
C39 C310 1.372(6)
C41 C42 1.413(7)
C41 C46 1.419(7)
C42 C43 1.425(6)
C42 C47 1.449(6)
C43 C44 1.368(7)
C43 H43 0.9500
C44 C45 1.385(8)
C44 H44 0.9500
C45 C46 1.371(7)
C45 H45 0.9500
C46 H46 0.9500
C47 H47 0.9500
C48 C49 1.403(6)
C48 C413 1.406(6)
C49 C410 1.384(6)
C110 C111 1.387(7)
C110 H110 0.9500
C111 C112 1.386(7)
C111 H111 0.9500
C112 C113 1.397(7)
C112 C114 1.512(8)
C113 H113 0.9500
C114 H11A 0.9800
C114 H11B 0.9800
C114 H11C 0.9800
C115 C116 1.293(9)
C115 H11D 0.9900
C115 H11E 0.9900
C116 C117 1.454(17)
C116 H11F 0.9900
C116 H11G 0.9900
C117 H11H 0.9800
C117 H11I 0.9800
C117 H11J 0.9800
C210 C211 1.382(6)
C210 H210 0.9500
C211 C212 1.394(7)
C211 H211 0.9500
C212 C213 1.391(6)
C212 C214 1.501(6)
C213 H213 0.9500
C214 H21A 0.9800
C214 H21B 0.9800
C214 H21C 0.9800
C215 C216 1.499(8)
C215 H21D 0.9900
C215 H21E 0.9900
C216 C217 1.375(10)
C216 H21F 0.9900
C216 H21G 0.9900
C217 C218 1.546(10)
C217 H21H 0.9900
C217 H21I 0.9900
C218 H21J 0.9800
C218 H21K 0.9800
C218 H21L 0.9800
C310 C311 1.370(6)
C310 H310 0.9500
C311 C312 1.385(7)
C311 H311 0.9500
C312 C313 1.386(7)
C312 C314 1.519(7)
C313 H313 0.9500
C314 H31A 0.9800
C314 H31B 0.9800
C314 H31C 0.9800
C315 C316 1.495(7)
C315 H31D 0.9900
C315 H31E 0.9900
C316 C317 1.498(7)
C316 H31F 0.9900
C316 H31G 0.9900
C317 C318 1.556(7)
C317 H31H 0.9900
C317 H31I 0.9900
C318 H31J 0.9800
C318 H31K 0.9800
C318 H31L 0.9800
C410 C411 1.375(6)
C410 H410 0.9500
C411 C412 1.401(6)
C411 H411 0.9500
C412 C413 1.354(6)
C412 C414 1.510(6)
C413 H413 0.9500
C414 H41A 0.9800
C414 H41B 0.9800
C414 H41C 0.9800
C415 C416 1.492(12)
C415 H41D 0.9900
C415 H41E 0.9900
C416 C417 1.717(13)
C416 H41F 0.9900
C416 H41G 0.9900
C417 C418 1.556(14)
C417 H41H 0.9900
C417 H41I 0.9900
C418 H41J 0.9800
C418 H41K 0.9800
C418 H41L 0.9800

loop_
_geom_hbond_atom_site_label_D
_geom_hbond_atom_site_label_H
_geom_hbond_atom_site_label_A
_geom_hbond_distance_DH
_geom_hbond_distance_HA
_geom_hbond_distance_DA
_geom_hbond_angle_DHA
C110 H110 O43 0.95 2.57 3.309(6) 134.9
C210 H210 O13 0.95 2.51 3.259(6) 136.2
C310 H310 O23 0.95 2.49 3.252(6) 137.7
C410 H410 O33 0.95 2.41 3.170(6) 136.5
C110 H110 O43 0.95 2.57 3.309(6) 134.9
C210 H210 O13 0.95 2.51 3.259(6) 136.2
C310 H310 O23 0.95 2.49 3.252(6) 137.7
C410 H410 O33 0.95 2.41 3.170(6) 136.5
O13 H13O O41 0.83(2) 1.87(5) 2.675(5) 163(14)
O23 H23O O11 0.83(2) 2.10(11) 2.689(5) 128(12)
O43 H43O O31 0.84(2) 1.86(6) 2.643(5) 156(14)
C110 H110 O43 0.95 2.57 3.309(6) 134.9
C115 H11E N11 0.99 2.65 3.277(8) 121.3
C210 H210 O13 0.95 2.51 3.259(6) 136.2
C310 H310 O23 0.95 2.49 3.252(6) 137.7
C410 H410 O33 0.95 2.41 3.170(6) 136.5
O13 H13O O41 0.83(2) 1.87(5) 2.675(5) 163(14)
O23 H23O O11 0.83(2) 2.10(11) 2.689(5) 128(12)
O33 H33O O21 0.84(2) 1.82(5) 2.625(4) 160(13)
O43 H43O O31 0.84(2) 1.86(6) 2.643(5) 156(14)
C110 H110 O43 0.95 2.57 3.309(6) 134.9
C115 H11E N11 0.99 2.65 3.277(8) 121.3
C210 H210 O13 0.95 2.51 3.259(6) 136.2
C310 H310 O23 0.95 2.49 3.252(6) 137.7
C410 H410 O33 0.95 2.41 3.170(6) 136.5

loop_
_geom_torsion_atom_site_label_1
_geom_torsion_atom_site_label_2
_geom_torsion_atom_site_label_3
_geom_torsion_atom_site_label_4
_geom_torsion
Ni1 O11 C11 C16 177.3(3)
Ni1 O11 C11 C12 -2.5(6)
O11 C11 C12 C13 -175.3(4)
C16 C11 C12 C13 4.9(7)
O11 C11 C12 C17 7.0(7)
C16 C11 C12 C17 -172.8(4)
C11 C12 C13 C14 -2.8(7)
C17 C12 C13 C14 175.2(4)
C12 C13 C14 C15 -1.4(7)
C13 C14 C15 C16 3.3(7)
C14 C15 C16 C11 -1.0(8)
O11 C11 C16 C15 177.0(4)
C12 C11 C16 C15 -3.2(7)
C18 N11 C17 C12 171.1(4)
Ni1 N11 C17 C12 -11.6(7)
C13 C12 C17 N11 -177.1(4)
C11 C12 C17 N11 0.8(7)
C17 N11 C18 C113 -17.4(7)
Ni1 N11 C18 C113 164.9(4)
C17 N11 C18 C19 166.6(4)
Ni1 N11 C18 C19 -11.0(5)
Ni4 O12 C19 C110 -36.7(7)
Ni1 O12 C19 C110 -160.6(4)
Ni3 O12 C19 C110 86.1(5)
Ni4 O12 C19 C18 146.0(4)
Ni1 O12 C19 C18 22.1(5)
Ni3 O12 C19 C18 -91.2(4)
C113 C18 C19 O12 175.7(4)
N11 C18 C19 O12 -8.3(6)
C113 C18 C19 C110 -1.9(7)
N11 C18 C19 C110 174.1(4)
Ni2 O21 C21 C26 177.1(3)
Ni2 O21 C21 C22 -2.6(6)
O21 C21 C22 C23 178.6(4)
C26 C21 C22 C23 -1.2(6)
O21 C21 C22 C27 -2.0(7)
C26 C21 C22 C27 178.2(4)
C21 C22 C23 C24 0.1(7)
C27 C22 C23 C24 -179.4(4)
C22 C23 C24 C25 1.4(7)
C23 C24 C25 C26 -1.7(7)
C24 C25 C26 C21 0.6(8)
O21 C21 C26 C25 -178.9(4)
C22 C21 C26 C25 0.8(7)
C28 N21 C27 C22 -175.2(4)
Ni2 N21 C27 C22 0.7(7)
C23 C22 C27 N21 -177.5(4)
C21 C22 C27 N21 3.0(7)
C27 N21 C28 C213 9.7(7)
Ni2 N21 C28 C213 -166.7(4)
C27 N21 C28 C29 -174.2(4)
Ni2 N21 C28 C29 9.4(5)
Ni2 O22 C29 C210 163.1(4)
Ni1 O22 C29 C210 40.4(7)
Ni4 O22 C29 C210 -84.5(4)
Ni2 O22 C29 C28 -18.9(5)
Ni1 O22 C29 C28 -141.6(4)
Ni4 O22 C29 C28 93.5(4)
C213 C28 C29 O22 -176.5(4)
N21 C28 C29 O22 7.2(6)
C213 C28 C29 C210 1.5(7)
N21 C28 C29 C210 -174.8(4)
Ni3 O31 C31 C36 176.7(3)
Ni3 O31 C31 C32 -2.1(7)
O31 C31 C32 C33 -179.2(4)
C36 C31 C32 C33 2.0(7)
O31 C31 C32 C37 3.3(8)
C36 C31 C32 C37 -175.5(4)
C31 C32 C33 C34 -2.1(7)
C37 C32 C33 C34 175.7(5)
C32 C33 C34 C35 0.1(8)
C33 C34 C35 C36 1.8(8)
C34 C35 C36 C31 -1.8(8)
O31 C31 C36 C35 -179.0(5)
C32 C31 C36 C35 -0.1(7)
C38 N31 C37 C32 172.4(4)
Ni3 N31 C37 C32 -6.2(7)
C33 C32 C37 N31 -176.3(4)
C31 C32 C37 N31 1.3(8)
C37 N31 C38 C313 -14.2(8)
Ni3 N31 C38 C313 164.6(4)
C37 N31 C38 C39 170.6(4)
Ni3 N31 C38 C39 -10.6(5)
Ni3 O32 C39 C310 -161.4(4)
Ni2 O32 C39 C310 -38.9(6)
Ni1 O32 C39 C310 83.0(5)
Ni3 O32 C39 C38 21.8(5)
Ni2 O32 C39 C38 144.4(3)
Ni1 O32 C39 C38 -93.8(4)
C313 C38 C39 C310 -0.7(7)
N31 C38 C39 C310 174.9(4)
C313 C38 C39 O32 176.2(4)
N31 C38 C39 O32 -8.2(6)
Ni4 O41 C41 C42 -9.0(7)
Ni4 O41 C41 C46 170.2(3)
O41 C41 C42 C43 -179.8(4)
C46 C41 C42 C43 1.0(7)
O41 C41 C42 C47 2.4(8)
C46 C41 C42 C47 -176.8(5)
C41 C42 C43 C44 -0.6(7)
C47 C42 C43 C44 177.5(5)
C42 C43 C44 C45 -0.7(9)
C43 C44 C45 C46 1.4(10)
C44 C45 C46 C41 -0.9(9)
O41 C41 C46 C45 -179.6(5)
C42 C41 C46 C45 -0.3(8)
C48 N41 C47 C42 -174.7(4)
Ni4 N41 C47 C42 -2.6(6)
C41 C42 C47 N41 4.0(7)
C43 C42 C47 N41 -174.0(4)
C47 N41 C48 C49 -172.2(4)
Ni4 N41 C48 C49 14.7(4)
C47 N41 C48 C413 10.1(7)
Ni4 N41 C48 C413 -163.1(4)
Ni3 O42 C49 C410 42.3(6)
Ni4 O42 C49 C410 163.8(4)
Ni2 O42 C49 C410 -82.4(4)
Ni3 O42 C49 C48 -139.2(3)
Ni4 O42 C49 C48 -17.7(4)
Ni2 O42 C49 C48 96.1(4)
C413 C48 C49 O42 -179.4(4)
N41 C48 C49 O42 2.7(6)
C413 C48 C49 C410 -0.8(6)
N41 C48 C49 C410 -178.7(4)
O12 C19 C110 C111 -175.3(5)
C18 C19 C110 C111 2.1(7)
C19 C110 C111 C112 -0.7(8)
C110 C111 C112 C113 -0.9(9)
C110 C111 C112 C114 -179.9(6)
C19 C18 C113 C112 0.3(8)
N11 C18 C113 C112 -175.4(5)
C111 C112 C113 C18 1.1(8)
C114 C112 C113 C18 -179.9(6)
Ni1 O13 C115 C116 158.2(11)
O13 C115 C116 C117 173.5(16)
O22 C29 C210 C211 175.6(4)
C28 C29 C210 C211 -2.4(7)
C29 C210 C211 C212 1.1(8)
C210 C211 C212 C213 1.1(8)
C210 C211 C212 C214 179.5(5)
C211 C212 C213 C28 -2.0(7)
C214 C212 C213 C28 179.6(5)
C29 C28 C213 C212 0.7(7)
N21 C28 C213 C212 176.7(4)
Ni2 O23 C215 C216 167.8(4)
O23 C215 C216 C217 -53.8(9)
C215 C216 C217 C218 -57.6(10)
O32 C39 C310 C311 -175.5(4)
C38 C39 C310 C311 1.2(7)
C39 C310 C311 C312 -1.0(8)
C310 C311 C312 C313 0.2(8)
C310 C311 C312 C314 -178.4(5)
N31 C38 C313 C312 -175.2(5)
C39 C38 C313 C312 -0.1(8)
C311 C312 C313 C38 0.4(8)
C314 C312 C313 C38 179.0(5)
Ni3 O33 C315 C316 -58.7(6)
O33 C315 C316 C317 -59.1(6)
C315 C316 C317 C318 -176.0(4)
O42 C49 C410 C411 178.9(4)
C48 C49 C410 C411 0.3(7)
C49 C410 C411 C412 0.9(7)
C410 C411 C412 C413 -1.7(7)
C410 C411 C412 C414 176.0(5)
C411 C412 C413 C48 1.2(7)
C414 C412 C413 C48 -176.5(4)
C49 C48 C413 C412 0.0(7)
N41 C48 C413 C412 177.6(4)
Ni4 O43 C415 C416 -96.0(8)
O43 C415 C416 C417 -58.3(9)
C415 C416 C417 C418 177.8(8)
